data_7043869
loop_
_publ_author_name
'Behm, Kira'
'Essner, Jeremy B.'
'Barnes, Charles L.'
'Baker, Gary A.'
'Walensky, Justin R.'

_publ_section_title
;
 Synthesis and fluorescence spectroscopy of tris(pyrenyl)pnictogen
 compounds
;
_journal_name_full 'Dalton Trans.'
_journal_paper_doi 10.1039/C7DT01953J
_journal_year 2017
_chemical_formula_moiety 'C48 H27 As O'
_chemical_formula_sum 'C48 H27 As O'
_chemical_formula_weight 694.61
_space_group_crystal_system trigonal
_space_group_IT_number 148
_space_group_name_Hall '-R 3'
_space_group_name_H-M_alt 'R -3'
_symmetry_space_group_name_Hall '-R 3'
_symmetry_space_group_name_H-M 'R -3 :H'
_atom_sites_solution_hydrogens geom
_audit_creation_method SHELXL-2014/7
_audit_update_record
;
2017-07-07 deposited with the CCDC.
2017-07-24 downloaded from the CCDC.
;
_cell_angle_alpha 90
_cell_angle_beta 90
_cell_angle_gamma 120
_cell_formula_units_Z 6
_cell_length_a 19.8301(9)
_cell_length_b 19.8301(9)
_cell_length_c 19.3402(8)
_cell_measurement_reflns_used 4699
_cell_measurement_temperature 150(2)
_cell_measurement_theta_max 25.2
_cell_measurement_theta_min 2.4
_cell_volume 6586.3(5)
_computing_cell_refinement 'SAINT. Ver. 8.34A. (Bruker-AXS, 2014)'
_computing_data_collection 'APEX3. Ver. 2017.3-0.  (Bruker-AXS, 2017)'
_computing_data_reduction 'SAINT. Ver. 8.34A. (Bruker-AXS, 2014)'
_computing_molecular_graphics 'X-Seed (Barbour, 2001)'
_computing_publication_material 'CIFTAB (Sheldrick, 1997)'
_computing_structure_refinement 'XL. Ver. 2014/7. (Sheldrick, 2015b)'
_computing_structure_solution 'XT. Ver. 2014/4. (Sheldrick, 2015a)'
_diffrn_ambient_temperature 150(2)
_diffrn_measured_fraction_theta_full 0.999
_diffrn_measured_fraction_theta_max 0.999
_diffrn_measurement_device_type 'Bruker VENTURE CMOS area detector'
_diffrn_measurement_method 'shutterless omega phi scans'
_diffrn_radiation_type MoK\a
_diffrn_radiation_wavelength 0.71073
_diffrn_reflns_av_R_equivalents 0.0427
_diffrn_reflns_av_unetI/netI 0.0481
_diffrn_reflns_Laue_measured_fraction_full 0.999
_diffrn_reflns_Laue_measured_fraction_max 0.999
_diffrn_reflns_limit_h_max 21
_diffrn_reflns_limit_h_min -24
_diffrn_reflns_limit_k_max 21
_diffrn_reflns_limit_k_min -24
_diffrn_reflns_limit_l_max 24
_diffrn_reflns_limit_l_min -24
_diffrn_reflns_number 11282
_diffrn_reflns_point_group_measured_fraction_full 0.999
_diffrn_reflns_point_group_measured_fraction_max 0.999
_diffrn_reflns_theta_full 25.242
_diffrn_reflns_theta_max 26.374
_diffrn_reflns_theta_min 2.417
_diffrn_source 'Incoatec IMuS microfocus Mo tube'
_diffrn_standards_decay_% 0.0
_exptl_absorpt_coefficient_mu 0.804
_exptl_absorpt_correction_T_max 0.82
_exptl_absorpt_correction_T_min 0.63
_exptl_absorpt_correction_type multi-scan
_exptl_absorpt_process_details
;
 Data were corrected for decay and absorption using the program SADABS 
 (Sheldrick, G. M. (2003). SADABS. Version 2.10. University of
 G\"ottingen, Germany).
;
_exptl_crystal_colour Yellow
_exptl_crystal_density_diffrn 1.051
_exptl_crystal_description Block
_exptl_crystal_F_000 2136
_exptl_crystal_size_max 0.250
_exptl_crystal_size_mid 0.250
_exptl_crystal_size_min 0.250
_refine_diff_density_max 0.413
_refine_diff_density_min -0.343
_refine_diff_density_rms 0.042
_refine_ls_extinction_method none
_refine_ls_goodness_of_fit_ref 1.076
_refine_ls_hydrogen_treatment constr
_refine_ls_matrix_type full
_refine_ls_number_parameters 151
_refine_ls_number_reflns 3012
_refine_ls_number_restraints 0
_refine_ls_restrained_S_all 1.076
_refine_ls_R_factor_all 0.0789
_refine_ls_R_factor_gt 0.0466
_refine_ls_shift/su_max 0.001
_refine_ls_shift/su_mean 0.000
_refine_ls_structure_factor_coef Fsqd
_refine_ls_weighting_details 'w=1/[\s^2^(Fo^2^)+(0.0492P)^2^+4.8558P] where P=(Fo^2^+2Fc^2^)/3'
_refine_ls_weighting_scheme calc
_refine_ls_wR_factor_gt 0.1071
_refine_ls_wR_factor_ref 0.1174
_reflns_Friedel_coverage 0.000
_reflns_number_gt 2039
_reflns_number_total 3012
_reflns_threshold_expression 'I > 2\s(I)'
_cod_data_source_file c7dt01953j2.cif
_cod_data_source_block KBN-1-25
_cod_original_cell_volume 6586.3(7)
_cod_database_code 7043869
_shelx_shelxl_version_number 2014/7
_shelx_space_group_comment
;
The symmetry employed for this shelxl refinement is uniquely defined
by the following loop, which should always be used as a source of
symmetry information in preference to the above space-group names.
They are only intended as comments.
;
_shelx_estimated_absorpt_t_min 0.824
_shelx_estimated_absorpt_t_max 0.824

loop_
_space_group_symop_operation_xyz
'x, y, z'
'-y, x-y, z'
'-x+y, -x, z'
'x+2/3, y+1/3, z+1/3'
'-y+2/3, x-y+1/3, z+1/3'
'-x+y+2/3, -x+1/3, z+1/3'
'x+1/3, y+2/3, z+2/3'
'-y+1/3, x-y+2/3, z+2/3'
'-x+y+1/3, -x+2/3, z+2/3'
'-x, -y, -z'
'y, -x+y, -z'
'x-y, x, -z'
'-x+2/3, -y+1/3, -z+1/3'
'y+2/3, -x+y+1/3, -z+1/3'
'x-y+2/3, x+1/3, -z+1/3'
'-x+1/3, -y+2/3, -z+2/3'
'y+1/3, -x+y+2/3, -z+2/3'
'x-y+1/3, x+2/3, -z+2/3'

loop_
_atom_site_label
_atom_site_type_symbol
_atom_site_fract_x
_atom_site_fract_y
_atom_site_fract_z
_atom_site_U_iso_or_equiv
_atom_site_adp_type
_atom_site_occupancy
_atom_site_site_symmetry_order
_atom_site_calc_flag
_atom_site_refinement_flags_posn
_atom_site_refinement_flags_adp
_atom_site_refinement_flags_occupancy
As1 As 0.3333 0.6667 0.47008(2) 0.0553(2) Uani 1 3 d S T P
O1 O 0.3333 0.6667 0.55446(17) 0.0798(10) Uani 1 3 d S T P
C1 C 0.37703(14) 0.60761(14) 0.43035(13) 0.0522(6) Uani 1 1 d . . .
C2 C 0.44728(14) 0.61538(13) 0.45397(12) 0.0506(6) Uani 1 1 d . . .
C3 C 0.49135(15) 0.66434(14) 0.51072(15) 0.0610(7) Uani 1 1 d . . .
H3 H 0.4734 0.6948 0.5337 0.073 Uiso 1 1 calc R U .
C4 C 0.55820(16) 0.66774(16) 0.53198(16) 0.0678(8) Uani 1 1 d . . .
H4 H 0.5856 0.7006 0.5698 0.081 Uiso 1 1 calc R U .
C5 C 0.58900(15) 0.62430(15) 0.50017(15) 0.0620(7) Uani 1 1 d . . .
C6 C 0.65719(16) 0.62666(19) 0.52207(18) 0.0784(9) Uani 1 1 d . . .
H6 H 0.6857 0.6593 0.5597 0.094 Uiso 1 1 calc R U .
C7 C 0.68373(18) 0.5825(2) 0.4900(2) 0.0838(10) Uani 1 1 d . . .
H7 H 0.7302 0.5849 0.5059 0.101 Uiso 1 1 calc R U .
C8 C 0.64410(18) 0.53465(19) 0.43503(19) 0.0769(9) Uani 1 1 d . . .
H8 H 0.6634 0.5046 0.4136 0.092 Uiso 1 1 calc R U .
C9 C 0.57511(16) 0.53027(16) 0.41066(15) 0.0645(8) Uani 1 1 d . . .
C10 C 0.5315(2) 0.48114(19) 0.35428(16) 0.0775(9) Uani 1 1 d . . .
H10 H 0.5498 0.4507 0.3320 0.093 Uiso 1 1 calc R U .
C11 C 0.4672(2) 0.47705(18) 0.33262(15) 0.0734(8) Uani 1 1 d . . .
H11 H 0.4404 0.4440 0.2947 0.088 Uiso 1 1 calc R U .
C12 C 0.43578(16) 0.52115(16) 0.36453(14) 0.0591(7) Uani 1 1 d . . .
C13 C 0.36677(17) 0.51630(17) 0.34267(15) 0.0699(8) Uani 1 1 d . . .
H13 H 0.3392 0.4837 0.3047 0.084 Uiso 1 1 calc R U .
C14 C 0.33783(16) 0.55832(17) 0.37539(14) 0.0645(7) Uani 1 1 d . . .
H14 H 0.2901 0.5534 0.3600 0.077 Uiso 1 1 calc R U .
C15 C 0.47686(14) 0.57074(14) 0.42092(13) 0.0520(6) Uani 1 1 d . . .
C16 C 0.54723(15) 0.57540(15) 0.44381(13) 0.0557(7) Uani 1 1 d . . .

loop_
_atom_site_aniso_label
_atom_site_aniso_U_11
_atom_site_aniso_U_22
_atom_site_aniso_U_33
_atom_site_aniso_U_23
_atom_site_aniso_U_13
_atom_site_aniso_U_12
As1 0.0560(2) 0.0560(2) 0.0539(3) 0.000 0.000 0.02801(12)
O1 0.0892(15) 0.0892(15) 0.061(2) 0.000 0.000 0.0446(8)
C1 0.0527(15) 0.0486(15) 0.0525(15) 0.0040(12) -0.0028(12) 0.0232(12)
C2 0.0514(15) 0.0395(13) 0.0504(14) 0.0079(11) 0.0027(12) 0.0147(12)
C3 0.0555(16) 0.0433(14) 0.0736(18) -0.0006(13) -0.0035(14) 0.0168(13)
C4 0.0582(17) 0.0523(16) 0.0761(19) -0.0046(14) -0.0131(15) 0.0150(14)
C5 0.0478(15) 0.0476(15) 0.0777(19) 0.0129(14) 0.0010(14) 0.0142(13)
C6 0.0539(18) 0.0690(19) 0.098(2) 0.0129(17) -0.0089(17) 0.0201(16)
C7 0.0537(19) 0.076(2) 0.116(3) 0.035(2) 0.011(2) 0.0285(18)
C8 0.063(2) 0.072(2) 0.096(2) 0.0283(19) 0.0213(18) 0.0340(17)
C9 0.0606(18) 0.0592(17) 0.0742(19) 0.0252(15) 0.0218(15) 0.0304(15)
C10 0.087(2) 0.083(2) 0.069(2) 0.0049(17) 0.0200(18) 0.0469(19)
C11 0.091(2) 0.078(2) 0.0587(17) -0.0071(15) 0.0042(17) 0.0478(19)
C12 0.0636(17) 0.0641(17) 0.0525(15) 0.0005(13) 0.0051(14) 0.0339(15)
C13 0.077(2) 0.077(2) 0.0590(17) -0.0157(15) -0.0081(15) 0.0411(17)
C14 0.0646(17) 0.0736(19) 0.0596(16) -0.0069(15) -0.0084(14) 0.0378(16)
C15 0.0499(15) 0.0459(14) 0.0546(15) 0.0102(12) 0.0044(12) 0.0198(12)
C16 0.0524(15) 0.0463(14) 0.0606(16) 0.0189(13) 0.0093(13) 0.0188(13)

loop_
_atom_type_symbol
_atom_type_description
_atom_type_scat_dispersion_real
_atom_type_scat_dispersion_imag
_atom_type_scat_source
C C 0.0033 0.0016 'International Tables Vol C Tables 4.2.6.8 and 6.1.1.4'
H H 0.0000 0.0000 'International Tables Vol C Tables 4.2.6.8 and 6.1.1.4'
As As 0.0499 2.0058 'International Tables Vol C Tables 4.2.6.8 and 6.1.1.4'
O O 0.0106 0.0060 'International Tables Vol C Tables 4.2.6.8 and 6.1.1.4'

loop_
_geom_angle_atom_site_label_1
_geom_angle_atom_site_label_2
_geom_angle_atom_site_label_3
_geom_angle
_geom_angle_site_symmetry_1
_geom_angle_site_symmetry_3
O1 As1 C1 113.45(7) . 3_565
O1 As1 C1 113.45(7) . 2_665
C1 As1 C1 105.21(8) 3_565 2_665
O1 As1 C1 113.46(7) . .
C1 As1 C1 105.21(8) 3_565 .
C1 As1 C1 105.21(8) 2_665 .
C14 C1 C2 120.2(2) . .
C14 C1 As1 117.93(19) . .
C2 C1 As1 121.82(18) . .
C1 C2 C15 118.6(2) . .
C1 C2 C3 124.0(2) . .
C15 C2 C3 117.4(2) . .
C4 C3 C2 120.9(3) . .
C4 C3 H3 119.5 . .
C2 C3 H3 119.5 . .
C3 C4 C5 123.0(3) . .
C3 C4 H4 118.5 . .
C5 C4 H4 118.5 . .
C6 C5 C16 118.8(3) . .
C6 C5 C4 123.5(3) . .
C16 C5 C4 117.8(2) . .
C7 C6 C5 121.0(3) . .
C7 C6 H6 119.5 . .
C5 C6 H6 119.5 . .
C6 C7 C8 121.2(3) . .
C6 C7 H7 119.4 . .
C8 C7 H7 119.4 . .
C7 C8 C9 120.2(3) . .
C7 C8 H8 119.9 . .
C9 C8 H8 119.9 . .
C8 C9 C16 118.9(3) . .
C8 C9 C10 122.4(3) . .
C16 C9 C10 118.8(3) . .
C11 C10 C9 121.7(3) . .
C11 C10 H10 119.1 . .
C9 C10 H10 119.1 . .
C10 C11 C12 122.0(3) . .
C10 C11 H11 119.0 . .
C12 C11 H11 119.0 . .
C13 C12 C15 119.0(2) . .
C13 C12 C11 122.5(3) . .
C15 C12 C11 118.4(3) . .
C14 C13 C12 120.8(3) . .
C14 C13 H13 119.6 . .
C12 C13 H13 119.6 . .
C13 C14 C1 121.4(3) . .
C13 C14 H14 119.3 . .
C1 C14 H14 119.3 . .
C12 C15 C16 119.2(2) . .
C12 C15 C2 120.0(2) . .
C16 C15 C2 120.8(2) . .
C5 C16 C9 120.0(3) . .
C5 C16 C15 120.2(2) . .
C9 C16 C15 119.8(3) . .

loop_
_geom_bond_atom_site_label_1
_geom_bond_atom_site_label_2
_geom_bond_distance
_geom_bond_site_symmetry_2
As1 O1 1.632(3) .
As1 C1 1.931(3) 3_565
As1 C1 1.931(3) 2_665
As1 C1 1.931(3) .
C1 C14 1.389(4) .
C1 C2 1.400(3) .
C2 C15 1.434(4) .
C2 C3 1.436(4) .
C3 C4 1.357(4) .
C3 H3 0.9500 .
C4 C5 1.421(4) .
C4 H4 0.9500 .
C5 C6 1.395(4) .
C5 C16 1.418(4) .
C6 C7 1.375(5) .
C6 H6 0.9500 .
C7 C8 1.379(5) .
C7 H7 0.9500 .
C8 C9 1.408(4) .
C8 H8 0.9500 .
C9 C16 1.419(4) .
C9 C10 1.429(4) .
C10 C11 1.305(4) .
C10 H10 0.9500 .
C11 C12 1.442(4) .
C11 H11 0.9500 .
C12 C13 1.389(4) .
C12 C15 1.421(4) .
C13 C14 1.379(4) .
C13 H13 0.9500 .
C14 H14 0.9500 .
C15 C16 1.422(3) .

loop_
_geom_torsion_atom_site_label_1
_geom_torsion_atom_site_label_2
_geom_torsion_atom_site_label_3
_geom_torsion_atom_site_label_4
_geom_torsion
C14 C1 C2 C15 -0.9(4)
As1 C1 C2 C15 -178.72(17)
C14 C1 C2 C3 -179.4(2)
As1 C1 C2 C3 2.7(3)
C1 C2 C3 C4 178.4(2)
C15 C2 C3 C4 -0.1(4)
C2 C3 C4 C5 0.3(4)
C3 C4 C5 C6 -179.3(3)
C3 C4 C5 C16 -0.1(4)
C16 C5 C6 C7 -0.1(4)
C4 C5 C6 C7 179.0(3)
C5 C6 C7 C8 0.2(5)
C6 C7 C8 C9 0.0(4)
C7 C8 C9 C16 -0.4(4)
C7 C8 C9 C10 -179.5(3)
C8 C9 C10 C11 179.3(3)
C16 C9 C10 C11 0.2(4)
C9 C10 C11 C12 -0.6(5)
C10 C11 C12 C13 -178.9(3)
C10 C11 C12 C15 0.4(4)
C15 C12 C13 C14 -0.6(4)
C11 C12 C13 C14 178.8(3)
C12 C13 C14 C1 1.0(4)
C2 C1 C14 C13 -0.3(4)
As1 C1 C14 C13 177.7(2)
C13 C12 C15 C16 179.5(2)
C11 C12 C15 C16 0.2(4)
C13 C12 C15 C2 -0.6(4)
C11 C12 C15 C2 -179.9(2)
C1 C2 C15 C12 1.3(3)
C3 C2 C15 C12 179.9(2)
C1 C2 C15 C16 -178.8(2)
C3 C2 C15 C16 -0.1(3)
C6 C5 C16 C9 -0.2(4)
C4 C5 C16 C9 -179.4(2)
C6 C5 C16 C15 179.0(2)
C4 C5 C16 C15 -0.2(4)
C8 C9 C16 C5 0.5(4)
C10 C9 C16 C5 179.6(2)
C8 C9 C16 C15 -178.8(2)
C10 C9 C16 C15 0.4(4)
C12 C15 C16 C5 -179.8(2)
C2 C15 C16 C5 0.3(4)
C12 C15 C16 C9 -0.5(3)
C2 C15 C16 C9 179.5(2)
